data_1545473
loop_
_publ_author_name
'Liu, Li'
'Wang, Long'
'Bao, Li'
'Ren, Jinwei'
'Bahadur Basnet, Buddha'
'Liu, Ruixing'
'He, Luwei'
'Han, Junjie'
'Yin, Wen-Bing'
'Liu, Hongwei'

_publ_section_title
;
 Versicoamides F-H, Prenylated Indole Alkaloids from Aspergillus
 tennesseensis.
;
_journal_issue 4
_journal_name_full 'Organic letters'
_journal_page_first 942
_journal_page_last 945
_journal_paper_doi 10.1021/acs.orglett.7b00145
_journal_volume 19
_journal_year 2017
_chemical_absolute_configuration ad
_chemical_formula_moiety 'C33 H37 N3 O8, C H4 O, 0.5(C0.4 H2.1999 O)'
_chemical_formula_sum 'C34.2 H42.09 N3 O9.5'
_chemical_formula_weight 647.18
_chemical_name_systematic
;
 ? 
;
_space_group_crystal_system monoclinic
_space_group_IT_number 4
_space_group_name_Hall 'P 2yb'
_space_group_name_H-M_alt 'P 1 21 1'
_symmetry_space_group_name_Hall 'P 2yb'
_symmetry_space_group_name_H-M 'P 1 21 1'
_atom_sites_solution_hydrogens geom
_atom_sites_solution_primary direct
_atom_sites_solution_secondary difmap
_audit_creation_date 2017-01-10
_audit_creation_method
;
  Olex2 1.1
  (compiled 2011.02.15 svn.r1672, GUI svn.r3494)
;
_cell_angle_alpha 90.00
_cell_angle_beta 108.197(4)
_cell_angle_gamma 90.00
_cell_formula_units_Z 4
_cell_length_a 15.7527(6)
_cell_length_b 8.9786(3)
_cell_length_c 24.0362(9)
_cell_measurement_reflns_used 11528
_cell_measurement_temperature 104.7
_cell_measurement_theta_max 71.0593
_cell_measurement_theta_min 2.9501
_cell_volume 3229.6(2)
_computing_cell_refinement
;
CrysAlisPro, Agilent Technologies,
Version 1.171.35.11 (release 16-05-2011 CrysAlis171 .NET)
(compiled May 16 2011,17:55:39)
;
_computing_data_collection
;
CrysAlisPro, Agilent Technologies,
Version 1.171.35.11 (release 16-05-2011 CrysAlis171 .NET)
(compiled May 16 2011,17:55:39)
;
_computing_data_reduction
;
CrysAlisPro, Agilent Technologies,
Version 1.171.35.11 (release 16-05-2011 CrysAlis171 .NET)
(compiled May 16 2011,17:55:39)
;
_computing_molecular_graphics
;
O. V. Dolomanov, L. J. Bourhis, R. J. Gildea, J. A. K. Howard and H. Puschmann,
OLEX2: a complete structure solution, refinement and analysis program.
J. Appl. Cryst. (2009). 42, 339-341.
;
_computing_publication_material
;
O. V. Dolomanov, L. J. Bourhis, R. J. Gildea, J. A. K. Howard and H. Puschmann,
OLEX2: a complete structure solution, refinement and analysis program.
J. Appl. Cryst. (2009). 42, 339-341.
;
_computing_structure_refinement 'SHELXL-97 (Sheldrick, 1997)'
_computing_structure_solution 'A short history of SHELX (Sheldrick, 2007)'
_diffrn_ambient_temperature 104.7
_diffrn_detector_area_resol_mean 16.0971
_diffrn_measured_fraction_theta_full 0.990
_diffrn_measured_fraction_theta_max 0.990
_diffrn_measurement_details
;
#__ type_ start__ end____ width___ exp.time_
  1 omega  -32.00   -3.00   1.0000    5.0000
omega____ theta____ kappa____ phi______ frames
    -       -8.5000  -44.0000  161.0000 29

#__ type_ start__ end____ width___ exp.time_
  2 omega  -20.00   22.00   1.0000    5.0000
omega____ theta____ kappa____ phi______ frames
    -       -8.5000   45.0000 -120.0000 42

#__ type_ start__ end____ width___ exp.time_
  3 omega  -61.00  -34.00   1.0000    5.0000
omega____ theta____ kappa____ phi______ frames
    -       -8.5000  -44.0000  161.0000 27

#__ type_ start__ end____ width___ exp.time_
  4 omega   33.00   60.00   1.0000    5.0000
omega____ theta____ kappa____ phi______ frames
    -       -8.5000   45.0000 -120.0000 27

#__ type_ start__ end____ width___ exp.time_
  5 omega  -48.00  -19.00   1.0000    5.0000
omega____ theta____ kappa____ phi______ frames
    -       -8.5000  111.0000 -180.0000 29

#__ type_ start__ end____ width___ exp.time_
  6 omega   44.00   71.00   1.0000    5.0000
omega____ theta____ kappa____ phi______ frames
    -       35.8017   77.0000 -180.0000 27

#__ type_ start__ end____ width___ exp.time_
  7 omega   -9.00   55.00   1.0000    5.0000
omega____ theta____ kappa____ phi______ frames
    -       35.8017  -37.0000 -180.0000 64

#__ type_ start__ end____ width___ exp.time_
  8 omega   34.00   61.00   1.0000    5.0000
omega____ theta____ kappa____ phi______ frames
    -       35.8017   37.0000 -120.0000 27

#__ type_ start__ end____ width___ exp.time_
  9 omega   61.00  102.00   1.0000    5.0000
omega____ theta____ kappa____ phi______ frames
    -       35.8017   37.0000  -90.0000 41

#__ type_ start__ end____ width___ exp.time_
 10 omega   53.00   81.00   1.0000    5.0000
omega____ theta____ kappa____ phi______ frames
    -       35.8017   37.0000  -60.0000 28

#__ type_ start__ end____ width___ exp.time_
 11 omega   38.00  105.00   1.0000    5.0000
omega____ theta____ kappa____ phi______ frames
    -       35.8017   37.0000 -180.0000 67

#__ type_ start__ end____ width___ exp.time_
 12 omega   17.00   54.00   1.0000    5.0000
omega____ theta____ kappa____ phi______ frames
    -       35.8017   37.0000  -90.0000 37

#__ type_ start__ end____ width___ exp.time_
 13 omega   75.00  100.00   1.0000    5.0000
omega____ theta____ kappa____ phi______ frames
    -       35.8017   37.0000 -120.0000 25

#__ type_ start__ end____ width___ exp.time_
 14 omega  -26.00   62.00   1.0000    5.0000
omega____ theta____ kappa____ phi______ frames
    -       35.8017  -77.0000   90.0000 88

#__ type_ start__ end____ width___ exp.time_
 15 omega   10.00   50.00   1.0000    5.0000
omega____ theta____ kappa____ phi______ frames
    -       35.8017  -97.0000   59.0000 40

#__ type_ start__ end____ width___ exp.time_
 16 omega  -30.00   47.00   1.0000    5.0000
omega____ theta____ kappa____ phi______ frames
    -       35.8017  -77.0000 -180.0000 77

#__ type_ start__ end____ width___ exp.time_
 17 omega   29.00   55.00   1.0000    5.0000
omega____ theta____ kappa____ phi______ frames
    -       35.8017   77.0000 -150.0000 26

#__ type_ start__ end____ width___ exp.time_
 18 omega   25.00   95.00   1.0000    5.0000
omega____ theta____ kappa____ phi______ frames
    -       35.8017   37.0000   60.0000 70

#__ type_ start__ end____ width___ exp.time_
 19 omega   15.00   86.00   1.0000    5.0000
omega____ theta____ kappa____ phi______ frames
    -       35.8017   77.0000  -90.0000 71

#__ type_ start__ end____ width___ exp.time_
 20 omega  138.00  165.00   1.0000   10.0000
omega____ theta____ kappa____ phi______ frames
    -      108.0000   77.0000  -90.0000 27

#__ type_ start__ end____ width___ exp.time_
 21 omega   73.00   98.00   1.0000   10.0000
omega____ theta____ kappa____ phi______ frames
    -      108.0000   15.0000 -150.0000 25

#__ type_ start__ end____ width___ exp.time_
 22 omega   81.00  106.00   1.0000   10.0000
omega____ theta____ kappa____ phi______ frames
    -      108.0000   77.0000  -90.0000 25

#__ type_ start__ end____ width___ exp.time_
 23 omega   38.00  110.00   1.0000   10.0000
omega____ theta____ kappa____ phi______ frames
    -      108.0000  -97.0000   12.0000 72

#__ type_ start__ end____ width___ exp.time_
 24 omega  118.00  174.00   1.0000   10.0000
omega____ theta____ kappa____ phi______ frames
    -      108.0000  111.0000    0.0000 56

#__ type_ start__ end____ width___ exp.time_
 25 omega   72.00  103.00   1.0000   10.0000
omega____ theta____ kappa____ phi______ frames
    -      108.0000   15.0000  -90.0000 31

#__ type_ start__ end____ width___ exp.time_
 26 omega   40.00   97.00   1.0000   10.0000
omega____ theta____ kappa____ phi______ frames
    -      108.0000  -45.0000   90.0000 57

#__ type_ start__ end____ width___ exp.time_
 27 omega   91.00  117.00   1.0000   10.0000
omega____ theta____ kappa____ phi______ frames
    -      108.0000   44.0000 -161.0000 26

#__ type_ start__ end____ width___ exp.time_
 28 omega   92.00  117.00   1.0000   10.0000
omega____ theta____ kappa____ phi______ frames
    -      108.0000   45.0000  -90.0000 25

#__ type_ start__ end____ width___ exp.time_
 29 omega  127.00  170.00   1.0000   10.0000
omega____ theta____ kappa____ phi______ frames
    -      108.0000   77.0000 -150.0000 43

#__ type_ start__ end____ width___ exp.time_
 30 omega  119.00  164.00   1.0000   10.0000
omega____ theta____ kappa____ phi______ frames
    -      108.0000   77.0000  150.0000 45

#__ type_ start__ end____ width___ exp.time_
 31 omega   53.00   97.00   1.0000   10.0000
omega____ theta____ kappa____ phi______ frames
    -      108.0000  -45.0000  -30.0000 44

#__ type_ start__ end____ width___ exp.time_
 32 omega   71.00   96.00   1.0000   10.0000
omega____ theta____ kappa____ phi______ frames
    -      108.0000   15.0000  -60.0000 25

#__ type_ start__ end____ width___ exp.time_
 33 omega   71.00   96.00   1.0000   10.0000
omega____ theta____ kappa____ phi______ frames
    -      108.0000   15.0000 -120.0000 25

#__ type_ start__ end____ width___ exp.time_
 34 omega   81.00  107.00   1.0000   10.0000
omega____ theta____ kappa____ phi______ frames
    -      108.0000   77.0000 -150.0000 26

#__ type_ start__ end____ width___ exp.time_
 35 omega   70.00  176.00   1.0000   10.0000
omega____ theta____ kappa____ phi______ frames
    -      108.0000   15.0000  -30.0000 106

#__ type_ start__ end____ width___ exp.time_
 36 omega   42.00   81.00   1.0000   10.0000
omega____ theta____ kappa____ phi______ frames
    -      108.0000  -45.0000 -150.0000 39

#__ type_ start__ end____ width___ exp.time_
 37 omega  124.00  172.00   1.0000   10.0000
omega____ theta____ kappa____ phi______ frames
    -      108.0000   77.0000 -120.0000 48

#__ type_ start__ end____ width___ exp.time_
 38 omega   81.00  107.00   1.0000   10.0000
omega____ theta____ kappa____ phi______ frames
    -      108.0000   77.0000  150.0000 26

#__ type_ start__ end____ width___ exp.time_
 39 omega   92.00  117.00   1.0000   10.0000
omega____ theta____ kappa____ phi______ frames
    -      108.0000   45.0000 -120.0000 25

#__ type_ start__ end____ width___ exp.time_
 40 omega   92.00  118.00   1.0000   10.0000
omega____ theta____ kappa____ phi______ frames
    -      108.0000   45.0000 -150.0000 26

#__ type_ start__ end____ width___ exp.time_
 41 omega   93.00  119.00   1.0000   10.0000
omega____ theta____ kappa____ phi______ frames
    -      108.0000   45.0000 -180.0000 26

#__ type_ start__ end____ width___ exp.time_
 42 omega  129.00  154.00   1.0000   10.0000
omega____ theta____ kappa____ phi______ frames
    -      108.0000   77.0000 -180.0000 25

#__ type_ start__ end____ width___ exp.time_
 43 omega   92.00  117.00   1.0000   10.0000
omega____ theta____ kappa____ phi______ frames
    -      108.0000   44.0000  -47.0000 25

#__ type_ start__ end____ width___ exp.time_
 44 omega  152.00  177.00   1.0000   10.0000
omega____ theta____ kappa____ phi______ frames
    -      108.0000   44.0000  -47.0000 25

#__ type_ start__ end____ width___ exp.time_
 45 omega   81.00  106.00   1.0000   10.0000
omega____ theta____ kappa____ phi______ frames
    -      108.0000   77.0000 -120.0000 25

#__ type_ start__ end____ width___ exp.time_
 46 omega  117.00  169.00   1.0000   10.0000
omega____ theta____ kappa____ phi______ frames
    -      108.0000  111.0000  -30.0000 52

#__ type_ start__ end____ width___ exp.time_
 47 omega   81.00  107.00   1.0000   10.0000
omega____ theta____ kappa____ phi______ frames
    -      108.0000   77.0000 -180.0000 26

#__ type_ start__ end____ width___ exp.time_
 48 omega   51.00  110.00   1.0000   10.0000
omega____ theta____ kappa____ phi______ frames
    -      108.0000  -77.0000   60.0000 59
;
_diffrn_measurement_device_type 'Xcalibur, Eos, Gemini'
_diffrn_measurement_method '\w scans'
_diffrn_orient_matrix_UB_11 -0.0978005000
_diffrn_orient_matrix_UB_12 -0.0513749000
_diffrn_orient_matrix_UB_13 -0.0252391000
_diffrn_orient_matrix_UB_21 0.0070755000
_diffrn_orient_matrix_UB_22 -0.0788590000
_diffrn_orient_matrix_UB_23 0.0582053000
_diffrn_orient_matrix_UB_31 -0.0310922000
_diffrn_orient_matrix_UB_32 0.1436897000
_diffrn_orient_matrix_UB_33 0.0228901000
_diffrn_radiation_monochromator graphite
_diffrn_radiation_type 'Cu K\a'
_diffrn_radiation_wavelength 1.5418
_diffrn_reflns_av_R_equivalents 0.0333
_diffrn_reflns_av_unetI/netI 0.0439
_diffrn_reflns_limit_h_max 17
_diffrn_reflns_limit_h_min -19
_diffrn_reflns_limit_k_max 11
_diffrn_reflns_limit_k_min -10
_diffrn_reflns_limit_l_max 29
_diffrn_reflns_limit_l_min -24
_diffrn_reflns_number 27590
_diffrn_reflns_theta_full 71.21
_diffrn_reflns_theta_max 71.21
_diffrn_reflns_theta_min 2.95
_diffrn_source 'Enhance (Cu) X-ray Source'
_exptl_absorpt_coefficient_mu 0.806
_exptl_absorpt_correction_T_max 1.00000
_exptl_absorpt_correction_T_min 0.96628
_exptl_absorpt_correction_type multi-scan
_exptl_absorpt_process_details
;
CrysAlisPro, Agilent Technologies,
Version 1.171.35.11 (release 16-05-2011 CrysAlis171 .NET)
(compiled May 16 2011,17:55:39)
Empirical absorption correction using spherical harmonics,
 implemented in SCALE3 ABSPACK scaling algorithm.
;
_exptl_crystal_density_diffrn 1.331
_exptl_crystal_density_method 'not measured'
_exptl_crystal_description needle
_exptl_crystal_F_000 1377
_exptl_crystal_size_max 0.23
_exptl_crystal_size_mid 0.13
_exptl_crystal_size_min 0.05
_refine_diff_density_max 0.378
_refine_diff_density_min -0.246
_refine_diff_density_rms 0.045
_refine_ls_abs_structure_details 'Flack H D (1983), Acta Cryst. A39, 876-881'
_refine_ls_abs_structure_Flack -0.04(12)
_refine_ls_extinction_method none
_refine_ls_goodness_of_fit_ref 1.023
_refine_ls_hydrogen_treatment mixed
_refine_ls_matrix_type full
_refine_ls_number_parameters 878
_refine_ls_number_reflns 11774
_refine_ls_number_restraints 1
_refine_ls_restrained_S_all 1.023
_refine_ls_R_factor_all 0.0483
_refine_ls_R_factor_gt 0.0443
_refine_ls_shift/su_max 0.000
_refine_ls_shift/su_mean 0.000
_refine_ls_structure_factor_coef Fsqd
_refine_ls_weighting_details 'calc w=1/[\s^2^(Fo^2^)+(0.0738P)^2^+0.4830P] where P=(Fo^2^+2Fc^2^)/3'
_refine_ls_weighting_scheme calc
_refine_ls_wR_factor_gt 0.1164
_refine_ls_wR_factor_ref 0.1207
_reflns_number_gt 10885
_reflns_number_total 11774
_reflns_threshold_expression >2sigma(I)
_cod_data_source_file ol7b00145_si_001.cif
_cod_data_source_block compound_2
_cod_original_formula_sum 'C34.20 H42.09 N3 O9.50'
_cod_database_code 1545473
_reflns_odcompleteness_completeness 99.97
_reflns_odcompleteness_iscentric 1
_reflns_odcompleteness_theta 66.97

loop_
_space_group_symop_id
_space_group_symop_operation_xyz
1 'x, y, z'
2 '-x, y+1/2, -z'

loop_
_atom_site_label
_atom_site_type_symbol
_atom_site_fract_x
_atom_site_fract_y
_atom_site_fract_z
_atom_site_U_iso_or_equiv
_atom_site_adp_type
_atom_site_occupancy
_atom_site_symmetry_multiplicity
_atom_site_calc_flag
_atom_site_refinement_flags
_atom_site_disorder_assembly
_atom_site_disorder_group
O1 O -0.68313(10) -0.52053(19) -0.34215(7) 0.0191(3) Uani 1 1 d . . .
O2 O -0.36035(10) -0.14897(19) -0.16101(7) 0.0189(3) Uani 1 1 d . . .
O3 O -0.33109(11) 0.0310(2) -0.22314(8) 0.0261(4) Uani 1 1 d . . .
O4 O -0.33265(11) -0.1451(2) 0.06053(7) 0.0226(3) Uani 1 1 d . . .
O5 O -0.56478(11) -0.6332(2) -0.27078(7) 0.0257(4) Uani 1 1 d . . .
O6 O -0.82879(11) -0.1098(2) -0.20729(8) 0.0260(4) Uani 1 1 d . . .
H6 O -0.86899(11) -0.7222(2) -0.54663(7) 0.0255(4) Uani 1 1 d . . .
O7 N -0.98910(13) -0.4392(2) -0.41192(9) 0.0201(4) Uani 1 1 d . . .
O8 H -1.0304 -0.3700 -0.4238 0.024 Uiso 1 1 calc R . .
H8 O -0.24609(11) 0.1060(2) -0.04500(8) 0.0268(4) Uani 1 1 d . . .
N1 H -0.1929 0.1349 -0.0313 0.040 Uiso 1 1 calc R . .
N2 O -0.91039(12) -0.2856(2) -0.02064(8) 0.0318(4) Uani 1 1 d . . .
N3 H -0.9565 -0.2562 -0.0135 0.048 Uiso 1 1 calc R . .
H3 O -0.64452(12) -0.8190(2) -0.43309(8) 0.0280(4) Uani 1 1 d . . .
C1 H -0.6187 -0.8273 -0.4587 0.042 Uiso 1 1 calc R . .
C2 O -0.32890(13) -0.3791(2) -0.22660(8) 0.0322(4) Uani 1 1 d . . .
H2 H -0.3742 -0.4021 -0.2172 0.048 Uiso 1 1 calc R . .
C3 O -0.56187(11) -0.4946(2) -0.49181(8) 0.0300(4) Uani 1 1 d . . .
H3A O -0.14020(11) 0.0997(2) -0.11461(8) 0.0327(4) Uani 1 1 d . . .
C4 C -0.63637(16) -0.6733(3) -0.41245(10) 0.0215(5) Uani 1 1 d . . .
C5 N -0.56485(12) -0.4020(2) -0.10267(8) 0.0184(4) Uani 1 1 d . . .
C6 H -0.5855 -0.4923 -0.1007 0.022 Uiso 1 1 calc R . .
H6A O -0.47845(12) -0.7119(2) -0.37849(8) 0.0332(4) Uani 1 1 d . . .
C7 O -0.07877(11) -0.1823(2) -0.02695(8) 0.0316(4) Uani 1 1 d . . .
H7 O -0.50757(12) -0.3533(3) -0.22676(8) 0.0347(5) Uani 1 1 d . . .
C8 H -0.5071 -0.2815 -0.2042 0.052 Uiso 1 1 calc R . .
C9 O -1.08441(12) -0.7334(2) -0.26998(8) 0.0272(4) Uani 1 1 d . . .
C10 C -0.61496(15) -0.2806(3) -0.12829(9) 0.0168(4) Uani 1 1 d . . .
C11 N -0.67705(12) -0.5663(2) -0.45902(8) 0.0201(4) Uani 1 1 d . . .
C12 C -0.24956(15) -0.0182(3) -0.07964(10) 0.0218(5) Uani 1 1 d . . .
H12 C -0.46927(14) -0.2100(3) -0.09083(9) 0.0164(4) Uani 1 1 d . . .
C13 N -0.22898(12) -0.1568(2) -0.04572(8) 0.0213(4) Uani 1 1 d . . .
H13 C -0.70698(15) -0.2707(3) -0.15796(10) 0.0192(5) Uani 1 1 d . . .
C14 C -0.77475(15) -0.5541(3) -0.47128(10) 0.0194(5) Uani 1 1 d . . .
C15 C -0.59315(15) -0.5047(3) -0.30506(10) 0.0225(5) Uani 1 1 d . . .
C16 C -0.47597(15) -0.3579(3) -0.08028(9) 0.0182(4) Uani 1 1 d . . .
H16A C -0.69991(15) -0.6558(3) -0.37490(10) 0.0192(5) Uani 1 1 d . . .
H16B H -0.6962 -0.7439 -0.3488 0.023 Uiso 1 1 calc R . .
C17 C -0.73865(15) -0.1301(3) -0.17992(10) 0.0197(5) Uani 1 1 d . . .
C18 C -1.02609(16) -0.6917(3) -0.29957(10) 0.0219(5) Uani 1 1 d . . .
C19 C -0.91600(15) -0.4583(3) -0.43183(10) 0.0204(5) Uani 1 1 d . . .
H19 C -0.59161(15) -0.0189(3) -0.14563(9) 0.0186(4) Uani 1 1 d . . .
C20 H -0.5533 0.0647 -0.1421 0.022 Uiso 1 1 calc R . .
C21 N -0.20769(13) -0.2744(3) 0.06012(9) 0.0259(5) Uani 1 1 d . A .
H21A C -0.89184(16) -0.7537(3) -0.32340(10) 0.0208(5) Uani 1 1 d . . .
H21B H -0.8408 -0.8149 -0.3183 0.025 Uiso 1 1 calc R . .
C22 C -0.19132(15) -0.0027(3) -0.12015(10) 0.0246(5) Uani 1 1 d . . .
C23 C -0.98613(15) -0.5464(3) -0.37067(10) 0.0190(4) Uani 1 1 d . . .
H23A C -0.94940(17) -0.7802(3) -0.29119(10) 0.0239(5) Uani 1 1 d . . .
H23B H -0.9370 -0.8586 -0.2633 0.029 Uiso 1 1 calc R . .
C24 N -0.78454(14) -0.5388(3) -0.56984(9) 0.0246(4) Uani 1 1 d . . .
H24A C -1.12900(16) -0.4920(3) -0.34663(11) 0.0235(5) Uani 1 1 d . . .
H24B H -1.1504 -0.4242 -0.3783 0.028 Uiso 1 1 calc R . .
C25 C -0.90968(15) -0.6355(3) -0.36373(9) 0.0184(4) Uani 1 1 d . . .
H25A C -0.28621(15) -0.2065(3) 0.03506(10) 0.0200(5) Uani 1 1 d . . .
H25B O -0.58485(14) -0.8286(3) -0.52491(9) 0.0394(5) Uani 1 1 d . . .
C26 H -0.5337 -0.8673 -0.5143 0.059 Uiso 1 1 calc R . .
C27 C -0.64140(16) -0.4974(3) -0.49652(10) 0.0236(5) Uani 1 1 d . . .
C28 C -0.81666(15) -0.6166(3) -0.53350(10) 0.0215(5) Uani 1 1 d . . .
H28A C -1.04644(15) -0.5741(3) -0.33907(10) 0.0203(5) Uani 1 1 d . . .
H28B C -0.52985(16) -0.4919(3) -0.34210(10) 0.0241(5) Uani 1 1 d . . .
H28C H -0.5454 -0.4033 -0.3678 0.029 Uiso 1 1 calc R . .
C29 H -0.4674 -0.4811 -0.3164 0.029 Uiso 1 1 calc R . .
H29A C -0.86733(15) -0.5781(3) -0.40446(10) 0.0186(4) Uani 1 1 d . . .
H29B C -0.76919(16) -0.3958(3) -0.17081(11) 0.0240(5) Uani 1 1 d . . .
H29C H -0.7539 -0.4870 -0.1501 0.029 Uiso 1 1 calc R . .
C30 C -0.55721(14) -0.1568(3) -0.12244(9) 0.0169(4) Uani 1 1 d . . .
H30A C -0.87344(17) -0.2337(3) -0.24456(12) 0.0298(6) Uani 1 1 d . . .
H30B C -0.79601(15) -0.3852(3) -0.46978(10) 0.0199(5) Uani 1 1 d . . .
C31 H -0.7598 -0.3481 -0.4303 0.024 Uiso 1 1 calc R . .
H31A C -0.59377(16) -0.3657(3) -0.26892(11) 0.0252(5) Uani 1 1 d . . .
H31B H -0.6069 -0.2766 -0.2944 0.030 Uiso 1 1 calc R . .
H31C H -0.6401 -0.3744 -0.2492 0.030 Uiso 1 1 calc R . .
C32 C -0.71189(19) -0.5035(3) -0.63922(11) 0.0319(6) Uani 1 1 d . . .
H32A H -0.7202 -0.4726 -0.6801 0.038 Uiso 1 1 calc R . .
H32B H -0.6636 -0.5788 -0.6275 0.038 Uiso 1 1 calc R . .
H32C C -0.53943(16) -0.6308(3) -0.37837(10) 0.0242(5) Uani 1 1 d . . .
C33 C -0.79239(15) -0.6456(3) -0.42196(10) 0.0189(4) Uani 1 1 d . . .
H33A H -0.8107 -0.7482 -0.4372 0.023 Uiso 1 1 calc R . .
H33B C -0.31253(16) -0.1147(3) -0.20084(10) 0.0245(5) Uani 1 1 d . . .
H33C C -0.38541(14) -0.1206(3) -0.06805(9) 0.0170(4) Uani 1 1 d . . .
O9 H -0.3958 -0.0412 -0.0417 0.020 Uiso 1 1 calc R . .
O10 C -0.22490(16) -0.4614(3) -0.01653(10) 0.0248(5) Uani 1 1 d . A .
O11 H -0.2368 -0.5406 0.0087 0.030 Uiso 1 1 calc R . .
O12 H -0.1969 -0.5078 -0.0438 0.030 Uiso 1 1 calc R . .
O13 C -0.15562(16) -0.2839(3) 0.12215(10) 0.0255(5) Uani 1 1 d . . .
O14 H -0.1941 -0.3086 0.1465 0.031 Uiso 0.688(11) 1 calc PR A .
H14 H -0.1236 -0.1896 0.1363 0.031 Uiso 0.688(11) 1 calc PR A .
O15 H -0.1777 -0.3639 0.1424 0.031 Uiso 0.312(11) 1 calc PR A .
O16 H -0.1550 -0.1881 0.1427 0.031 Uiso 0.312(11) 1 calc PR A .
H16 C -0.68282(15) -0.0062(3) -0.17396(10) 0.0205(4) Uani 1 1 d . . .
N4 H -0.7074 0.0873 -0.1894 0.025 Uiso 1 1 calc R . .
N5 C -0.89489(16) -0.3541(3) -0.47550(11) 0.0238(5) Uani 1 1 d . . .
N6 C -0.31379(15) -0.3851(3) -0.05163(10) 0.0205(5) Uani 1 1 d . . .
H6B H -0.3148 -0.3848 -0.0934 0.025 Uiso 1 1 calc R . .
C34 C -1.21700(19) -0.6978(3) -0.24464(12) 0.0316(6) Uani 1 1 d . . .
C35 H -1.2545 -0.7448 -0.2807 0.047 Uiso 1 1 calc R . .
H35 H -1.2529 -0.6269 -0.2305 0.047 Uiso 1 1 calc R . .
C36 H -1.1931 -0.7744 -0.2148 0.047 Uiso 1 1 calc R . .
H36 C -0.34955(14) -0.0458(3) -0.11425(10) 0.0181(4) Uani 1 1 d . . .
C37 H -0.3814 0.0498 -0.1286 0.022 Uiso 1 1 calc R . .
C38 C -0.33851(17) -0.2330(3) -0.24895(11) 0.0275(5) Uani 1 1 d . . .
C39 H -0.4014 -0.2172 -0.2731 0.033 Uiso 1 1 calc R . .
H39 H -0.3007 -0.2210 -0.2747 0.033 Uiso 1 1 calc R . .
C40 C -0.21150(16) -0.1162(3) -0.16845(11) 0.0271(5) Uani 1 1 d . . .
H40 H -0.1929 -0.2163 -0.1519 0.032 Uiso 1 1 calc R . .
C41 H -0.1781 -0.0921 -0.1960 0.032 Uiso 1 1 calc R . .
C42 C -0.96074(16) -0.3776(3) -0.53718(11) 0.0288(6) Uani 1 1 d . . .
C43 H -0.9559 -0.4802 -0.5498 0.043 Uiso 1 1 calc R . .
C44 H -0.9466 -0.3083 -0.5645 0.043 Uiso 1 1 calc R . .
C45 H -1.0218 -0.3594 -0.5366 0.043 Uiso 1 1 calc R . .
H45 C -0.40108(15) -0.4646(3) -0.05081(10) 0.0213(5) Uani 1 1 d . . .
C46 C -0.14881(15) -0.2188(3) -0.01926(10) 0.0242(5) Uani 1 1 d . A .
H46 C -0.69077(18) -0.3684(3) -0.59747(11) 0.0288(6) Uani 1 1 d . . .
C47 H -0.6265 -0.3428 -0.5859 0.035 Uiso 1 1 calc R . .
C48 H -0.7262 -0.2803 -0.6160 0.035 Uiso 1 1 calc R . .
C49 C -0.42285(18) 0.0658(3) -0.25358(12) 0.0312(6) Uani 1 1 d . . .
H49A H -0.4378 0.0327 -0.2944 0.047 Uiso 1 1 calc R . .
H49B H -0.4319 0.1736 -0.2526 0.047 Uiso 1 1 calc R . .
C50 H -0.4615 0.0149 -0.2346 0.047 Uiso 1 1 calc R . .
C51 C -0.40547(16) -0.5029(3) 0.01058(10) 0.0264(5) Uani 1 1 d . . .
C52 H -0.4009 -0.4112 0.0335 0.040 Uiso 1 1 calc R . .
H52 H -0.3560 -0.5696 0.0303 0.040 Uiso 1 1 calc R . .
C53 H -0.4624 -0.5523 0.0071 0.040 Uiso 1 1 calc R . .
H53A C -0.84780(16) -0.3798(3) -0.21221(12) 0.0283(5) Uani 1 1 d . . .
H53B H -0.8884 -0.4611 -0.2216 0.034 Uiso 1 1 calc R . .
C54 C -0.16116(16) -0.3438(3) 0.02163(11) 0.0261(5) Uani 1 1 d . . .
C55 C -0.07385(17) -0.4007(4) 0.06468(11) 0.0324(6) Uani 1 1 d . A .
H55A H -0.0587 -0.5004 0.0529 0.039 Uiso 0.688(11) 1 calc PR A 1
H55B H -0.0241 -0.3315 0.0667 0.039 Uiso 0.688(11) 1 calc PR A 1
H55C H -0.0777 -0.5089 0.0714 0.039 Uiso 0.312(11) 1 calc PR A 2
H55D H -0.0233 -0.3825 0.0493 0.039 Uiso 0.312(11) 1 calc PR A 2
C56 C -0.61321(18) -0.6658(4) -0.23082(12) 0.0330(6) Uani 1 1 d . . 1
H56A H -0.6771 -0.6491 -0.2502 0.050 Uiso 1 1 calc R . 1
H56B H -0.5924 -0.6005 -0.1966 0.050 Uiso 1 1 calc R . 1
C57 H -0.6033 -0.7700 -0.2183 0.050 Uiso 1 1 calc R . .
H57A C -1.14016(17) -0.6158(3) -0.25690(11) 0.0256(5) Uani 1 1 d . . 1
H57B C -0.71705(16) -0.4207(3) -0.54476(11) 0.0244(5) Uani 1 1 d . . 1
H57C C -0.41071(17) -0.6090(3) -0.08684(12) 0.0282(5) Uani 1 1 d . . 2
H57D H -0.4649 -0.6617 -0.0863 0.042 Uiso 1 1 calc R . 2
C58 H -0.3585 -0.6726 -0.0698 0.042 Uiso 1 1 calc R . .
C59 H -0.4149 -0.5844 -0.1273 0.042 Uiso 1 1 calc R . .
C60 C -0.79860(18) -0.5639(3) -0.63241(11) 0.0301(6) Uani 1 1 d . . .
C61 H -0.8511 -0.5081 -0.6570 0.036 Uiso 1 1 calc R . .
H61A H -0.8063 -0.6710 -0.6424 0.036 Uiso 1 1 calc R . .
H61B C -0.90164(19) -0.1901(3) -0.45819(13) 0.0324(6) Uani 1 1 d . . .
H61C H -0.9636 -0.1673 -0.4608 0.049 Uiso 1 1 calc R . .
C62 H -0.8828 -0.1249 -0.4848 0.049 Uiso 1 1 calc R . .
H62A H -0.8629 -0.1739 -0.4180 0.049 Uiso 1 1 calc R . .
H62B C -1.17434(17) -0.5129(3) -0.30875(11) 0.0264(5) Uani 1 1 d . . .
H62C H -1.2293 -0.4619 -0.3145 0.032 Uiso 1 1 calc R . .
C63 C -0.75997(16) -0.3041(3) -0.51502(11) 0.0242(5) Uani 1 1 d . . .
H63A H -0.8095 -0.2531 -0.5447 0.029 Uiso 1 1 calc R . .
H63B H -0.7151 -0.2285 -0.4950 0.029 Uiso 1 1 calc R . .
C64 C -0.8469(2) -0.2313(4) -0.30006(13) 0.0388(7) Uani 1 1 d . . .
H64A H -0.8702 -0.1408 -0.3224 0.058 Uiso 1 1 calc R . .
H64B H -0.8716 -0.3190 -0.3239 0.058 Uiso 1 1 calc R . .
H64C H -0.7816 -0.2326 -0.2898 0.058 Uiso 1 1 calc R . .
C65 O -0.5364(3) -0.1243(4) -0.41614(17) 0.0802(9) Uani 1 1 d . . .
H65A H -0.5101 -0.2067 -0.4086 0.120 Uiso 1 1 calc R B .
H65B C -1.08476(19) -0.5322(4) -0.20247(12) 0.0350(6) Uani 1 1 d . . .
H65C H -1.0679 -0.6003 -0.1689 0.053 Uiso 1 1 calc R . .
C66 H -1.1200 -0.4498 -0.1944 0.053 Uiso 1 1 calc R . .
H66A H -1.0307 -0.4926 -0.2090 0.053 Uiso 1 1 calc R . .
H66B C -0.6419(2) -0.9131(5) -0.57020(16) 0.0585(11) Uani 1 1 d . . .
H66C H -0.6282 -0.8940 -0.6066 0.088 Uiso 1 1 calc R . .
C67 H -0.7040 -0.8854 -0.5753 0.088 Uiso 1 1 calc R . 2
H67A H -0.6334 -1.0192 -0.5604 0.088 Uiso 1 1 calc R . 2
H67B C -0.97288(18) -0.2019(3) -0.25758(16) 0.0428(8) Uani 1 1 d . . 2
O17 H -0.9868 -0.1939 -0.2207 0.064 Uiso 1 1 calc R . .
H17 H -1.0077 -0.2832 -0.2811 0.064 Uiso 1 1 calc R . .
C68 H -0.9880 -0.1081 -0.2793 0.064 Uiso 1 1 calc R . .
H68A C -0.0917(3) -0.4082(6) 0.12248(16) 0.0290(13) Uani 0.688(11) 1 d P A .
H68B H -0.1183 -0.5055 0.1270 0.035 Uiso 0.688(11) 1 calc PR A .
H68C H -0.0354 -0.3953 0.1552 0.035 Uiso 0.688(11) 1 calc PR A .
O18 C -0.30761(14) -0.2187(3) -0.03230(9) 0.0193(5) Uani 1 1 d . . .
H18 C -0.9349(3) -0.3571(6) -0.07573(17) 0.0738(14) Uani 1 1 d . . .
C69 H -0.9619 -0.2843 -0.1066 0.111 Uiso 1 1 calc R . .
H69A H -0.9782 -0.4362 -0.0766 0.111 Uiso 1 1 calc R . .
H69B H -0.8817 -0.4003 -0.0823 0.111 Uiso 1 1 calc R . .
H69C C -0.6071(8) -0.1178(12) -0.3889(5) 0.066(4) Uani 0.400(12) 1 d P C .
O19 H -0.6523 -0.0450 -0.4096 0.098 Uiso 0.400(12) 1 calc PR C .
H19A H -0.5817 -0.0879 -0.3478 0.098 Uiso 0.400(12) 1 calc PR C 1
C70 H -0.6349 -0.2162 -0.3909 0.098 Uiso 0.400(12) 1 calc PR C 1
H70A C -0.0622(5) -0.3220(11) 0.1162(3) 0.023(3) Uani 0.312(11) 1 d P A 1
H70B H -0.0287 -0.2291 0.1157 0.028 Uiso 0.312(11) 1 calc PR A 1
H70C H -0.0275 -0.3826 0.1501 0.028 Uiso 0.312(11) 1 calc PR A 1

loop_
_atom_site_aniso_label
_atom_site_aniso_U_11
_atom_site_aniso_U_22
_atom_site_aniso_U_33
_atom_site_aniso_U_23
_atom_site_aniso_U_13
_atom_site_aniso_U_12
O1 0.0168(7) 0.0240(9) 0.0161(7) -0.0013(6) 0.0047(6) 0.0011(6)
O2 0.0179(7) 0.0237(9) 0.0168(7) 0.0001(6) 0.0077(6) -0.0017(6)
O3 0.0224(8) 0.0318(10) 0.0253(9) 0.0065(7) 0.0094(7) -0.0026(7)
O4 0.0194(8) 0.0306(10) 0.0183(8) -0.0027(7) 0.0066(6) -0.0002(7)
O5 0.0218(8) 0.0319(10) 0.0226(8) 0.0050(7) 0.0058(7) 0.0042(7)
O6 0.0145(8) 0.0233(9) 0.0364(10) 0.0012(7) 0.0027(7) 0.0013(6)
H6 0.0235(8) 0.0297(10) 0.0225(8) -0.0013(7) 0.0059(7) -0.0066(7)
O7 0.0177(9) 0.0224(10) 0.0215(9) 0.0060(8) 0.0080(7) 0.0018(7)
H8 0.0152(7) 0.0341(10) 0.0300(9) -0.0070(8) 0.0055(7) -0.0047(7)
N2 0.0216(9) 0.0443(12) 0.0287(9) 0.0002(8) 0.0064(7) 0.0108(8)
H3 0.0313(10) 0.0262(10) 0.0293(10) -0.0034(7) 0.0133(7) 0.0023(7)
C2 0.0305(10) 0.0347(11) 0.0344(10) -0.0036(8) 0.0145(8) 0.0018(8)
C3 0.0209(9) 0.0415(11) 0.0302(9) -0.0006(8) 0.0118(7) -0.0054(8)
H3A 0.0185(8) 0.0479(12) 0.0306(9) 0.0065(8) 0.0060(7) -0.0079(8)
C4 0.0221(11) 0.0249(13) 0.0186(11) -0.0024(9) 0.0080(9) 0.0024(9)
C5 0.0186(9) 0.0191(10) 0.0189(9) 0.0013(7) 0.0078(7) 0.0000(7)
H6A 0.0240(9) 0.0471(12) 0.0302(9) -0.0042(8) 0.0110(7) 0.0102(8)
C7 0.0162(8) 0.0470(12) 0.0327(10) 0.0041(8) 0.0093(7) 0.0059(7)
H7 0.0250(9) 0.0544(14) 0.0255(9) -0.0169(9) 0.0093(7) -0.0085(8)
C9 0.0347(9) 0.0238(10) 0.0305(9) 0.0012(7) 0.0207(8) -0.0020(7)
C10 0.0195(10) 0.0181(11) 0.0144(10) 0.0004(8) 0.0078(8) 0.0007(8)
C11 0.0165(9) 0.0273(11) 0.0174(9) -0.0019(8) 0.0065(7) -0.0019(7)
C12 0.0139(10) 0.0312(13) 0.0195(10) -0.0014(10) 0.0042(8) -0.0011(9)
H12 0.0152(10) 0.0223(12) 0.0133(9) 0.0004(8) 0.0070(8) 0.0012(8)
C13 0.0135(9) 0.0325(12) 0.0191(9) 0.0001(8) 0.0067(7) 0.0011(8)
H13 0.0190(11) 0.0227(12) 0.0174(10) -0.0001(9) 0.0079(8) 0.0004(9)
C14 0.0177(11) 0.0229(12) 0.0182(11) 0.0004(9) 0.0064(8) -0.0001(9)
C15 0.0182(11) 0.0321(14) 0.0168(10) 0.0006(10) 0.0047(9) 0.0007(9)
C16 0.0189(11) 0.0246(12) 0.0129(10) 0.0014(9) 0.0077(8) 0.0022(9)
H16A 0.0191(11) 0.0206(12) 0.0182(10) 0.0015(9) 0.0063(9) 0.0015(9)
C17 0.0141(10) 0.0247(12) 0.0190(10) -0.0037(9) 0.0031(8) -0.0007(9)
C18 0.0277(12) 0.0234(12) 0.0186(11) -0.0042(9) 0.0129(9) -0.0051(9)
C19 0.0183(10) 0.0264(13) 0.0178(10) 0.0014(9) 0.0075(8) -0.0025(9)
H19 0.0160(10) 0.0220(12) 0.0186(10) -0.0005(9) 0.0068(8) -0.0030(8)
C21 0.0195(10) 0.0442(13) 0.0142(9) -0.0008(9) 0.0057(7) 0.0063(9)
H21A 0.0211(11) 0.0236(13) 0.0173(10) -0.0023(9) 0.0053(8) -0.0001(9)
C22 0.0120(10) 0.0376(15) 0.0228(11) 0.0067(10) 0.0035(8) 0.0011(10)
C23 0.0192(10) 0.0209(12) 0.0166(10) -0.0017(8) 0.0052(8) -0.0031(8)
H23A 0.0331(13) 0.0201(12) 0.0192(11) 0.0021(9) 0.0092(9) -0.0039(10)
C24 0.0247(10) 0.0324(12) 0.0176(9) -0.0006(8) 0.0077(8) -0.0060(8)
H24A 0.0218(11) 0.0256(13) 0.0242(11) 0.0013(10) 0.0087(9) -0.0037(9)
C25 0.0170(10) 0.0221(12) 0.0148(10) -0.0020(9) 0.0032(8) -0.0036(8)
H25A 0.0168(10) 0.0276(13) 0.0148(10) 0.0001(9) 0.0037(8) -0.0016(9)
H25B 0.0381(11) 0.0465(13) 0.0337(11) -0.0050(9) 0.0111(9) 0.0143(9)
C27 0.0224(12) 0.0278(13) 0.0220(11) -0.0044(10) 0.0091(9) -0.0056(10)
C28 0.0179(11) 0.0259(13) 0.0205(11) 0.0005(9) 0.0056(9) -0.0004(9)
H28A 0.0233(11) 0.0214(12) 0.0177(11) -0.0022(9) 0.0083(9) -0.0051(9)
H28B 0.0196(11) 0.0329(14) 0.0190(11) -0.0010(10) 0.0050(9) 0.0012(9)
H29A 0.0201(11) 0.0205(11) 0.0153(10) 0.0004(8) 0.0056(8) -0.0029(9)
H29B 0.0205(11) 0.0234(13) 0.0295(12) 0.0013(10) 0.0099(9) 0.0000(9)
C30 0.0164(10) 0.0231(12) 0.0130(9) -0.0043(8) 0.0070(8) -0.0027(8)
H30A 0.0196(12) 0.0229(13) 0.0392(14) 0.0017(11) -0.0020(10) -0.0053(10)
H30B 0.0202(11) 0.0203(12) 0.0202(11) 0.0008(9) 0.0079(9) -0.0021(9)
H31A 0.0241(12) 0.0316(14) 0.0224(12) -0.0040(10) 0.0110(10) -0.0028(10)
C32 0.0408(15) 0.0384(16) 0.0218(12) 0.0009(11) 0.0175(11) -0.0023(12)
H32C 0.0223(12) 0.0341(14) 0.0182(11) 0.0019(10) 0.0093(9) 0.0035(10)
C33 0.0204(11) 0.0189(12) 0.0177(10) 0.0009(9) 0.0063(8) -0.0007(9)
H33B 0.0222(12) 0.0337(14) 0.0212(12) 0.0042(10) 0.0121(9) -0.0016(10)
H33C 0.0137(10) 0.0230(12) 0.0147(10) 0.0014(9) 0.0051(8) 0.0022(8)
O10 0.0218(11) 0.0327(14) 0.0207(11) 0.0043(10) 0.0078(9) 0.0094(10)
O13 0.0198(11) 0.0372(15) 0.0167(11) 0.0026(10) 0.0018(9) -0.0002(10)
H16 0.0196(11) 0.0188(12) 0.0229(11) 0.0010(9) 0.0066(9) 0.0016(9)
N5 0.0238(12) 0.0255(13) 0.0260(12) 0.0091(10) 0.0134(10) 0.0036(9)
N6 0.0196(11) 0.0273(12) 0.0149(10) 0.0023(9) 0.0059(8) 0.0060(9)
C34 0.0379(14) 0.0340(15) 0.0309(13) -0.0034(11) 0.0222(11) -0.0069(12)
H36 0.0134(10) 0.0226(12) 0.0185(10) 0.0016(9) 0.0050(8) -0.0003(8)
C38 0.0270(12) 0.0374(15) 0.0234(12) -0.0011(11) 0.0156(10) -0.0007(10)
C40 0.0199(12) 0.0393(16) 0.0260(12) 0.0043(11) 0.0131(10) 0.0037(10)
C42 0.0211(11) 0.0380(15) 0.0278(13) 0.0155(11) 0.0082(10) 0.0012(10)
H45 0.0196(11) 0.0262(13) 0.0182(11) 0.0038(9) 0.0062(9) 0.0050(9)
C46 0.0174(11) 0.0355(14) 0.0196(11) -0.0029(10) 0.0053(9) 0.0046(10)
H46 0.0327(13) 0.0355(15) 0.0228(12) 0.0028(11) 0.0153(10) -0.0052(11)
C49 0.0262(13) 0.0382(16) 0.0296(13) 0.0100(11) 0.0094(10) 0.0032(11)
C51 0.0247(12) 0.0325(14) 0.0219(11) 0.0106(10) 0.0074(9) 0.0021(10)
H53A 0.0193(11) 0.0223(13) 0.0409(15) 0.0023(11) 0.0059(10) -0.0057(9)
C54 0.0186(11) 0.0400(15) 0.0201(11) 0.0023(10) 0.0068(9) 0.0090(10)
C55 0.0210(12) 0.0487(17) 0.0247(13) 0.0073(12) 0.0033(10) 0.0144(11)
C56 0.0315(13) 0.0442(17) 0.0242(12) 0.0100(11) 0.0100(10) 0.0025(12)
H57A 0.0292(13) 0.0250(13) 0.0277(12) -0.0004(10) 0.0163(10) -0.0018(10)
H57B 0.0234(11) 0.0289(14) 0.0230(12) 0.0008(10) 0.0104(9) -0.0059(10)
H57C 0.0285(13) 0.0253(14) 0.0299(13) 0.0009(10) 0.0078(10) 0.0060(10)
C60 0.0355(14) 0.0368(15) 0.0176(12) 0.0023(10) 0.0079(10) -0.0061(11)
H61B 0.0334(14) 0.0271(14) 0.0452(16) 0.0112(12) 0.0248(12) 0.0056(11)
H62B 0.0241(12) 0.0278(13) 0.0318(13) 0.0004(11) 0.0153(10) -0.0020(10)
C63 0.0243(12) 0.0276(13) 0.0235(12) 0.0040(10) 0.0115(9) -0.0019(10)
C64 0.0442(16) 0.0330(16) 0.0312(14) -0.0004(12) 0.0002(12) -0.0077(13)
C65 0.096(2) 0.065(2) 0.091(2) 0.0165(18) 0.045(2) 0.0202(18)
H65B 0.0372(15) 0.0392(17) 0.0313(14) -0.0075(12) 0.0146(12) -0.0059(12)
H66B 0.0350(16) 0.089(3) 0.0464(19) -0.0205(19) 0.0052(14) 0.0097(17)
H67B 0.0208(13) 0.0250(15) 0.070(2) 0.0057(14) -0.0037(13) -0.0041(10)
H68A 0.025(2) 0.039(3) 0.0221(18) 0.0126(16) 0.0055(14) 0.0065(19)
O18 0.0127(10) 0.0298(13) 0.0157(10) 0.0004(9) 0.0049(8) 0.0018(9)
H18 0.074(3) 0.101(4) 0.039(2) -0.017(2) 0.0051(18) 0.035(3)
H69C 0.095(9) 0.046(6) 0.050(6) 0.009(4) 0.015(5) 0.008(5)
H70A 0.022(4) 0.022(5) 0.023(4) 0.004(3) 0.004(3) 0.001(3)

loop_
_atom_type_symbol
_atom_type_description
_atom_type_scat_dispersion_real
_atom_type_scat_dispersion_imag
_atom_type_scat_source
C C 0.0181 0.0091 'International Tables Vol C Tables 4.2.6.8 and 6.1.1.4'
H H 0.0000 0.0000 'International Tables Vol C Tables 4.2.6.8 and 6.1.1.4'
N N 0.0311 0.0180 'International Tables Vol C Tables 4.2.6.8 and 6.1.1.4'
O O 0.0492 0.0322 'International Tables Vol C Tables 4.2.6.8 and 6.1.1.4'

loop_
_geom_angle_atom_site_label_1
_geom_angle_atom_site_label_2
_geom_angle_atom_site_label_3
_geom_angle
H16A O1 C15 113.99(17)
H33B O2 H36 115.59(18)
H33B O3 C49 116.88(19)
C15 O5 C56 114.97(19)
C17 O6 H30A 114.72(19)
C19 O7 O8 125.7
C23 O7 O8 125.7
C23 O7 C19 108.51(19)
C12 H8 N1 109.5
H18 N2 N3 109.5
C4 H3 C1 109.5
C38 C2 H2 109.5
H3 C4 C11 112.04(19)
H3 C4 H16A 107.38(19)
H3 C4 H32C 112.9(2)
C11 C4 H16A 99.82(18)
C11 C4 H32C 111.7(2)
H32C C4 H16A 112.24(18)
C10 C5 C6 125.8
C10 C5 C16 108.42(19)
C16 C5 C6 125.8
H31A H7 C8 109.5
C18 C9 H57A 117.10(19)
C5 C10 H13 129.5(2)
C5 C10 C30 108.48(19)
H13 C10 C30 122.0(2)
C4 C11 C14 112.42(18)
C27 C11 C4 129.6(2)
C27 C11 C14 117.2(2)
H8 C12 C13 112.89(19)
H8 C12 C22 112.9(2)
H8 C12 H36 107.09(18)
C13 C12 C22 110.9(2)
C13 C12 H36 99.98(18)
C22 C12 H36 112.36(18)
C16 H12 C30 107.7(2)
C16 H12 H33C 124.5(2)
C30 H12 H33C 127.6(2)
C12 C13 O18 112.61(18)
C46 C13 C12 128.7(2)
C46 C13 O18 117.8(2)
C10 H13 H29B 125.3(2)
C17 H13 C10 116.0(2)
C17 H13 H29B 118.6(2)
C11 C14 C28 105.69(18)
C11 C14 H30B 106.62(18)
C11 C14 C33 103.55(18)
C28 C14 H30B 110.34(19)
C33 C14 C28 115.36(19)
C33 C14 H30B 114.27(19)
O1 C15 H28B 110.11(18)
O1 C15 H31A 104.85(19)
O5 C15 O1 110.8(2)
O5 C15 H28B 104.84(19)
O5 C15 H31A 113.30(19)
H31A C15 H28B 113.0(2)
C5 C16 H45 123.0(2)
H12 C16 C5 109.4(2)
H12 C16 H45 127.6(2)
O1 H16A C4 111.45(18)
O1 H16A H16B 111.3
O1 H16A C33 108.89(18)
C4 H16A H16B 111.3
C33 H16A C4 102.28(18)
C33 H16A H16B 111.3
O6 C17 H13 119.5(2)
O6 C17 H16 117.7(2)
H16 C17 H13 122.7(2)
C9 C18 H23A 117.0(2)
C9 C18 H28A 120.7(2)
H28A C18 H23A 122.1(2)
O7 C19 N5 123.1(2)
H29A C19 O7 109.4(2)
H29A C19 N5 127.4(2)
C30 H19 C20 120.6
H16 H19 C20 120.6
H16 H19 C30 118.8(2)
H25A C21 O13 129.0(2)
H25A C21 C54 118.45(19)
O13 C21 C54 112.46(19)
H23A H21A H21B 120.3
H23A H21A C25 119.4(2)
C25 H21A H21B 120.3
H3A C22 C12 120.7(2)
H3A C22 C40 125.3(2)
C40 C22 C12 113.8(2)
O7 C23 C25 108.55(19)
O7 C23 H28A 129.5(2)
H28A C23 C25 122.0(2)
C18 H23A H23B 119.8
H21A H23A C18 120.4(2)
H21A H23A H23B 119.8
C28 C24 H57B 118.4(2)
C28 C24 C60 128.6(2)
C60 C24 H57B 112.59(19)
H28A H24A H24B 120.3
H62B H24A H24B 120.3
H62B H24A H28A 119.4(2)
H21A C25 C23 119.3(2)
H21A C25 H29A 134.7(2)
C23 C25 H29A 106.0(2)
O4 H25A C21 126.3(2)
O4 H25A O18 125.9(2)
C21 H25A O18 107.81(19)
H66B H25B C26 109.5
C3 C27 C11 125.1(2)
C3 C27 H57B 126.1(2)
C11 C27 H57B 108.8(2)
H6 C28 C14 125.4(2)
H6 C28 C24 126.5(2)
C24 C28 C14 108.0(2)
C18 H28A C23 116.8(2)
C18 H28A H24A 118.5(2)
C23 H28A H24A 124.7(2)
C15 H28B H28C 110.1
C15 H28B C29 110.1
H28C H28B C29 108.4
H32C H28B C15 108.0(2)
H32C H28B H28C 110.1
H32C H28B C29 110.1
C19 H29A C25 107.4(2)
C19 H29A C33 123.8(2)
C25 H29A C33 128.2(2)
H13 H29B H29C 120.6
H53A H29B H13 118.7(2)
H53A H29B H29C 120.6
C10 C30 H12 106.0(2)
H19 C30 C10 120.0(2)
H19 C30 H12 134.1(2)
O6 H30A H53A 110.1(2)
O6 H30A C64 108.4(2)
O6 H30A H67B 104.4(2)
H53A H30A C64 111.2(2)
H53A H30A H67B 111.1(2)
C64 H30A H67B 111.4(2)
C14 H30B C31 106.5
N5 H30B C14 113.08(19)
N5 H30B C31 106.5
N5 H30B C63 115.53(19)
C63 H30B C14 108.15(19)
C63 H30B C31 106.5
H7 H31A C15 107.2(2)
H7 H31A H31B 110.3
H7 H31A H31C 110.3
C15 H31A H31B 110.3
C15 H31A H31C 110.3
H31B H31A H31C 108.5
H32A C32 H32B 109.1
H46 C32 H32A 111.1
H46 C32 H32B 111.1
C60 C32 H32A 111.1
C60 C32 H32B 111.1
C60 C32 H46 103.2(2)
H6A H32C C4 120.5(2)
H6A H32C H28B 124.5(2)
H28B H32C C4 114.7(2)
C14 C33 H16A 103.90(18)
C14 C33 H33A 108.2
H16A C33 H33A 108.2
H29A C33 C14 110.36(19)
H29A C33 H16A 117.67(19)
H29A C33 H33A 108.2
O2 H33B C38 106.6(2)
O2 H33B C40 109.82(18)
O3 H33B O2 111.4(2)
O3 H33B C38 112.5(2)
O3 H33B C40 105.0(2)
C38 H33B C40 111.6(2)
H12 H33C O9 108.3
H12 H33C H36 116.67(17)
H12 H33C O18 110.87(19)
H36 H33C O9 108.3
O18 H33C O9 108.3
O18 H33C H36 104.12(17)
O11 O10 O12 108.3
N6 O10 O11 109.8
N6 O10 O12 109.8
C54 O10 O11 109.8
C54 O10 O12 109.8
C54 O10 N6 109.3(2)
C21 O13 O14 111.3
C21 O13 H14 111.3
C21 O13 O15 111.9
C21 O13 O16 111.9
C21 O13 H68A 102.1(2)
C21 O13 H70A 99.5(3)
O14 O13 H14 109.2
O14 O13 O15 34.1
O14 O13 O16 79.2
H14 O13 O15 132.2
H14 O13 O16 33.0
O15 O13 O16 109.6
H68A O13 O14 111.3
H68A O13 H14 111.3
H68A O13 O15 78.3
H68A O13 O16 137.8
H68A O13 H70A 35.6(3)
H70A O13 O14 140.7
H70A O13 H14 79.9
H70A O13 O15 111.9
H70A O13 O16 111.9
C17 H16 N4 119.8
H19 H16 C17 120.4(2)
H19 H16 N4 119.8
C19 N5 H30B 105.03(19)
C19 N5 C42 110.8(2)
C19 N5 H61B 110.7(2)
C42 N5 H30B 114.8(2)
C42 N5 H61B 108.0(2)
H61B N5 H30B 107.5(2)
O10 N6 H6B 106.1
O10 N6 H45 116.2(2)
O10 N6 O18 107.44(19)
H45 N6 H6B 106.1
H45 N6 O18 114.18(18)
O18 N6 H6B 106.1
C35 C34 H35 109.5
C35 C34 C36 109.5
H35 C34 C36 109.5
H57A C34 C35 109.5
H57A C34 H35 109.5
H57A C34 C36 109.5
O2 H36 C12 112.17(18)
O2 H36 H33C 107.67(18)
O2 H36 C37 111.3
C12 H36 C37 111.3
H33C H36 C12 102.77(17)
H33C H36 C37 111.3
C2 C38 H33B 112.8(2)
C2 C38 C39 109.0
C2 C38 H39 109.0
H33B C38 C39 109.0
H33B C38 H39 109.0
C39 C38 H39 107.8
C22 C40 H33B 108.8(2)
C22 C40 H40 109.9
C22 C40 C41 109.9
H33B C40 H40 109.9
H33B C40 C41 109.9
H40 C40 C41 108.3
N5 C42 C43 109.5
N5 C42 C44 109.5
N5 C42 C45 109.5
C43 C42 C44 109.5
C43 C42 C45 109.5
C44 C42 C45 109.5
C16 H45 N6 105.48(19)
C16 H45 C51 109.18(19)
C16 H45 H57C 110.12(19)
C51 H45 N6 114.82(19)
C51 H45 H57C 109.0(2)
H57C H45 N6 108.16(19)
C7 C46 C13 125.3(2)
C7 C46 C54 126.3(2)
C13 C46 C54 108.4(2)
C32 H46 C47 111.0
C32 H46 C48 111.0
C47 H46 C48 109.0
H57B H46 C32 103.8(2)
H57B H46 C47 111.0
H57B H46 C48 111.0
O3 C49 H49A 109.5
O3 C49 H49B 109.5
O3 C49 C50 109.5
H49A C49 H49B 109.5
H49A C49 C50 109.5
H49B C49 C50 109.5
H45 C51 C52 109.5
H45 C51 H52 109.5
H45 C51 C53 109.5
C52 C51 H52 109.5
C52 C51 C53 109.5
H52 C51 C53 109.5
H29B H53A H30A 120.9(2)
H29B H53A H53B 119.5
H30A H53A H53B 119.5
C21 C54 O10 107.5(2)
C21 C54 C46 106.0(2)
C21 C54 C55 103.50(19)
C46 C54 O10 107.9(2)
C55 C54 O10 117.0(2)
C55 C54 C46 114.1(2)
C54 C55 H55A 110.8
C54 C55 H55B 110.8
C54 C55 H55C 110.6
C54 C55 H55D 110.6
H55A C55 H55B 108.9
H55A C55 H55C 36.1
H55A C55 H55D 75.5
H55B C55 H55C 134.1
H55B C55 H55D 36.7
H55C C55 H55D 108.7
H68A C55 C54 104.6(2)
H68A C55 H55A 110.8
H68A C55 H55B 110.8
H68A C55 H55C 76.5
H68A C55 H55D 139.1
H70A C55 C54 105.9(4)
H70A C55 H55A 137.7
H70A C55 H55B 75.8
H70A C55 H55C 110.6
H70A C55 H55D 110.6
H70A C55 H68A 37.6(4)
O5 C56 H56A 109.5
O5 C56 H56B 109.5
O5 C56 C57 109.5
H56A C56 H56B 109.5
H56A C56 C57 109.5
H56B C56 C57 109.5
C9 H57A C34 105.0(2)
C9 H57A H62B 110.25(19)
C9 H57A H65B 108.5(2)
C34 H57A H65B 110.4(2)
H62B H57A C34 110.8(2)
H62B H57A H65B 111.6(2)
C24 H57B C27 105.8(2)
C24 H57B H46 103.2(2)
C24 H57B C63 108.11(19)
H46 H57B C27 114.6(2)
H46 H57B C63 116.7(2)
C63 H57B C27 107.7(2)
H45 H57C H57D 109.5
H45 H57C C58 109.5
H45 H57C C59 109.5
H57D H57C C58 109.5
H57D H57C C59 109.5
C58 H57C C59 109.5
C24 C60 C32 101.7(2)
C24 C60 C61 111.4
C24 C60 H61A 111.4
C32 C60 C61 111.4
C32 C60 H61A 111.4
C61 C60 H61A 109.3
N5 H61B H61C 109.5
N5 H61B C62 109.5
N5 H61B H62A 109.5
H61C H61B C62 109.5
H61C H61B H62A 109.5
C62 H61B H62A 109.5
H24A H62B H57A 121.4(2)
H24A H62B H62C 119.3
H57A H62B H62C 119.3
H30B C63 H63A 110.0
H30B C63 H63B 110.0
H57B C63 H30B 108.4(2)
H57B C63 H63A 110.0
H57B C63 H63B 110.0
H63A C63 H63B 108.4
H30A C64 H64A 109.5
H30A C64 H64B 109.5
H30A C64 H64C 109.5
H64A C64 H64B 109.5
H64A C64 H64C 109.5
H64B C64 H64C 109.5
H57A H65B H65C 109.5
H57A H65B C66 109.5
H57A H65B H66A 109.5
H65C H65B C66 109.5
H65C H65B H66A 109.5
C66 H65B H66A 109.5
H25B H66B H66C 109.5
H25B H66B C67 109.5
H25B H66B H67A 109.5
H66C H66B C67 109.5
H66C H66B H67A 109.5
C67 H66B H67A 109.5
H30A H67B O17 109.5
H30A H67B H17 109.5
H30A H67B C68 109.5
O17 H67B H17 109.5
O17 H67B C68 109.5
H17 H67B C68 109.5
O13 H68A C55 106.3(3)
O13 H68A H68B 110.5
O13 H68A H68C 110.5
C55 H68A H68B 110.5
C55 H68A H68C 110.5
H68B H68A H68C 108.7
C13 O18 H25A 106.07(18)
C13 O18 H33C 103.77(18)
C13 O18 N6 105.87(18)
H25A O18 N6 110.59(19)
H33C O18 H25A 114.76(19)
H33C O18 N6 114.73(18)
N2 H18 C69 109.5
N2 H18 H69A 109.5
N2 H18 H69B 109.5
C69 H18 H69A 109.5
C69 H18 H69B 109.5
H69A H18 H69B 109.5
C65 H69C O19 109.5
C65 H69C H19A 109.5
C65 H69C C70 109.5
O13 H70A H70B 109.9
O13 H70A H70C 109.9
C55 H70A O13 109.1(5)
C55 H70A H70B 109.9
C55 H70A H70C 109.9
H70B H70A H70C 108.3

loop_
_geom_bond_atom_site_label_1
_geom_bond_atom_site_label_2
_geom_bond_distance
O1 C15 1.426(3)
O1 H16A 1.426(3)
O2 H33B 1.424(3)
O2 H36 1.425(3)
O3 H33B 1.410(3)
O3 C49 1.436(3)
O4 H25A 1.222(3)
O5 C15 1.407(3)
O5 C56 1.431(3)
O6 C17 1.378(3)
O6 H30A 1.464(3)
H6 C28 1.231(3)
O7 O8 0.8800
O7 C19 1.389(3)
O7 C23 1.372(3)
H8 N1 0.8400
H8 C12 1.382(3)
N2 N3 0.8400
N2 H18 1.412(4)
H3 C1 0.8400
H3 C4 1.390(3)
C2 H2 0.8400
C2 C38 1.408(3)
C3 C27 1.222(3)
H3A C22 1.202(3)
C4 C11 1.463(3)
C4 H16A 1.551(3)
C4 H32C 1.539(3)
C5 C6 0.8800
C5 C10 1.373(3)
C5 C16 1.391(3)
H6A H32C 1.206(3)
C7 C46 1.219(3)
H7 C8 0.8400
H7 H31A 1.423(3)
C9 C18 1.378(3)
C9 H57A 1.468(3)
C10 H13 1.404(3)
C10 C30 1.415(3)
C11 C14 1.478(3)
C11 C27 1.351(3)
C12 C13 1.467(3)
C12 C22 1.539(3)
C12 H36 1.554(3)
H12 C16 1.363(3)
H12 C30 1.438(3)
H12 H33C 1.496(3)
C13 C46 1.345(3)
C13 O18 1.482(3)
H13 C17 1.399(3)
H13 H29B 1.459(3)
C14 C28 1.540(3)
C14 H30B 1.556(3)
C14 C33 1.537(3)
C15 H28B 1.535(3)
C15 H31A 1.522(4)
C16 H45 1.513(3)
H16A H16B 1.0000
H16A C33 1.543(3)
C17 H16 1.397(3)
C18 H23A 1.407(4)
C18 H28A 1.389(3)
C19 H29A 1.364(3)
C19 N5 1.519(3)
H19 C20 0.9500
H19 C30 1.396(3)
H19 H16 1.389(3)
C21 H25A 1.341(3)
C21 O13 1.463(3)
C21 C54 1.485(3)
H21A H21B 0.9500
H21A H23A 1.384(3)
H21A C25 1.406(3)
C22 C40 1.502(4)
C23 C25 1.411(3)
C23 H28A 1.411(3)
H23A H23B 0.9500
C24 C28 1.335(3)
C24 H57B 1.490(3)
C24 C60 1.468(3)
H24A H24B 0.9500
H24A H28A 1.456(3)
H24A H62B 1.334(3)
C25 H29A 1.441(3)
H25A O18 1.551(3)
H25B C26 0.8400
H25B H66B 1.399(4)
C27 H57B 1.542(4)
H28B H28C 0.9900
H28B C29 0.9900
H28B H32C 1.502(4)
H29A C33 1.499(3)
H29B H29C 0.9500
H29B H53A 1.332(4)
H30A H53A 1.513(4)
H30A C64 1.518(4)
H30A H67B 1.526(4)
H30B C31 1.0000
H30B N5 1.546(3)
H30B C63 1.555(3)
H31A H31B 0.9900
H31A H31C 0.9900
C32 H32A 0.9900
C32 H32B 0.9900
C32 H46 1.543(4)
C32 C60 1.525(4)
C33 H33A 1.0000
H33B C38 1.529(4)
H33B C40 1.538(3)
H33C O9 1.0000
H33C H36 1.548(3)
H33C O18 1.536(3)
O10 O11 0.9900
O10 O12 0.9900
O10 N6 1.550(3)
O10 C54 1.546(4)
O13 O14 0.9900
O13 H14 0.9900
O13 O15 0.9900
O13 O16 0.9900
O13 H68A 1.502(5)
O13 H70A 1.559(9)
H16 N4 0.9500
N5 C42 1.536(4)
N5 H61B 1.543(4)
N6 H6B 1.0000
N6 H45 1.555(3)
N6 O18 1.558(3)
C34 C35 0.9800
C34 H35 0.9800
C34 C36 0.9800
C34 H57A 1.522(3)
H36 C37 1.0000
C38 C39 0.9900
C38 H39 0.9900
C40 H40 0.9900
C40 C41 0.9900
C42 C43 0.9800
C42 C44 0.9800
C42 C45 0.9800
H45 C51 1.538(3)
H45 H57C 1.540(4)
C46 C54 1.544(4)
H46 C47 0.9900
H46 C48 0.9900
H46 H57B 1.525(3)
C49 H49A 0.9800
C49 H49B 0.9800
C49 C50 0.9800
C51 C52 0.9800
C51 H52 0.9800
C51 C53 0.9800
H53A H53B 0.9500
C54 C55 1.528(3)
C55 H55A 0.9900
C55 H55B 0.9900
C55 H55C 0.9900
C55 H55D 0.9900
C55 H68A 1.502(5)
C55 H70A 1.388(9)
C56 H56A 0.9800
C56 H56B 0.9800
C56 C57 0.9800
H57A H62B 1.509(4)
H57A H65B 1.525(4)
H57B C63 1.538(4)
H57C H57D 0.9800
H57C C58 0.9800
H57C C59 0.9800
C60 C61 0.9900
C60 H61A 0.9900
H61B H61C 0.9800
H61B C62 0.9800
H61B H62A 0.9800
H62B H62C 0.9500
C63 H63A 0.9900
C63 H63B 0.9900
C64 H64A 0.9800
C64 H64B 0.9800
C64 H64C 0.9800
C65 H65A 0.8400
C65 H69C 1.459(12)
H65B H65C 0.9800
H65B C66 0.9800
H65B H66A 0.9800
H66B H66C 0.9800
H66B C67 0.9800
H66B H67A 0.9800
H67B O17 0.9800
H67B H17 0.9800
H67B C68 0.9800
H68A H68B 0.9900
H68A H68C 0.9900
H18 C69 0.9800
H18 H69A 0.9800
H18 H69B 0.9800
H69C O19 0.9800
H69C H19A 0.9800
H69C C70 0.9800
H70A H70B 0.9900
H70A H70C 0.9900

loop_
_geom_torsion_atom_site_label_1
_geom_torsion_atom_site_label_2
_geom_torsion_atom_site_label_3
_geom_torsion_atom_site_label_4
_geom_torsion
O1 C15 H28B H32C -59.6(3)
O1 C15 H31A H7 174.01(19)
O1 H16A C33 C14 80.3(2)
O1 H16A C33 H29A -42.0(3)
O2 H33B C38 C2 -51.4(3)
O2 H33B C40 C22 -59.4(3)
O3 H33B C38 C2 -173.77(19)
O3 H33B C40 C22 60.5(2)
O4 H25A O18 C13 125.2(3)
O4 H25A O18 H33C 11.3(3)
O4 H25A O18 N6 -120.4(3)
O5 C15 H28B H32C 59.7(2)
O5 C15 H31A H7 53.0(3)
O6 C17 H16 H19 178.6(2)
O6 H30A H53A H29B -28.4(4)
O7 C19 H29A C25 -1.9(3)
O7 C19 H29A C33 170.0(2)
O7 C19 N5 H30B 162.4(2)
O7 C19 N5 C42 -73.2(3)
O7 C19 N5 H61B 46.6(3)
O7 C23 C25 H21A 179.9(2)
O7 C23 C25 H29A -1.4(2)
O7 C23 H28A C18 -179.9(2)
O7 C23 H28A H24A 2.4(4)
H8 C12 C13 C46 -86.1(3)
H8 C12 C13 O18 83.3(2)
H8 C12 C22 H3A 9.5(3)
H8 C12 C22 C40 -165.1(2)
H8 C12 H36 O2 166.56(18)
H8 C12 H36 H33C -78.1(2)
H3 C4 C11 C14 82.0(2)
H3 C4 C11 C27 -87.2(3)
H3 C4 H16A O1 168.08(18)
H3 C4 H16A C33 -75.7(2)
H3 C4 H32C H6A 10.1(3)
H3 C4 H32C H28B -164.6(2)
C3 C27 H57B C24 127.5(3)
C3 C27 H57B H46 14.5(4)
C3 C27 H57B C63 -117.1(3)
H3A C22 C40 H33B -122.5(3)
C4 C11 C14 C28 -113.4(2)
C4 C11 C14 H30B 129.2(2)
C4 C11 C14 C33 8.3(2)
C4 C11 C27 C3 -12.8(4)
C4 C11 C27 H57B 168.6(2)
C4 H16A C33 C14 -37.7(2)
C4 H16A C33 H29A -160.0(2)
C5 C10 H13 C17 -179.4(2)
C5 C10 H13 H29B -4.0(4)
C5 C10 C30 H12 -1.0(2)
C5 C10 C30 H19 179.23(19)
C5 C16 H45 N6 161.70(19)
C5 C16 H45 C51 -74.4(3)
C5 C16 H45 H57C 45.2(3)
C7 C46 C54 C21 126.8(3)
C7 C46 C54 O10 -118.2(3)
C7 C46 C54 C55 13.6(4)
C9 C18 H23A H21A 174.1(2)
C9 C18 H28A C23 -175.3(2)
C9 C18 H28A H24A 2.5(3)
C9 H57A H62B H24A -27.8(3)
C10 C5 C16 H12 0.6(2)
C10 C5 C16 H45 -177.72(19)
C10 H13 C17 O6 -177.1(2)
C10 H13 C17 H16 1.0(3)
C10 H13 H29B H53A -161.7(2)
C11 C4 H16A O1 -75.0(2)
C11 C4 H16A C33 41.2(2)
C11 C4 H32C H6A -117.2(3)
C11 C4 H32C H28B 68.1(3)
C11 C14 C28 H6 121.5(3)
C11 C14 C28 C24 -57.0(3)
C11 C14 H30B N5 -174.03(18)
C11 C14 H30B C63 56.7(2)
C11 C14 C33 H16A 18.9(2)
C11 C14 C33 H29A 145.90(19)
C11 C27 H57B C24 -53.9(2)
C11 C27 H57B H46 -166.9(2)
C11 C27 H57B C63 61.5(3)
C12 C13 C46 C7 -12.9(4)
C12 C13 C46 C54 167.6(2)
C12 C13 O18 H25A -113.4(2)
C12 C13 O18 H33C 7.9(2)
C12 C13 O18 N6 129.08(19)
C12 C22 C40 H33B 51.8(3)
H12 C16 H45 N6 -16.4(3)
H12 C16 H45 C51 107.5(3)
H12 C16 H45 H57C -132.8(2)
H12 H33C H36 O2 -40.4(2)
H12 H33C H36 C12 -159.02(19)
H12 H33C O18 C13 144.56(18)
H12 H33C O18 H25A -100.2(2)
H12 H33C O18 N6 29.5(2)
C13 C12 C22 H3A -118.3(3)
C13 C12 C22 C40 67.1(2)
C13 C12 H36 O2 -75.6(2)
C13 C12 H36 H33C 39.8(2)
C13 C46 C54 C21 -53.7(3)
C13 C46 C54 O10 61.2(2)
C13 C46 C54 C55 -167.0(2)
H13 C10 C30 H12 -179.0(2)
H13 C10 C30 H19 1.2(3)
H13 C17 H16 H19 0.4(4)
H13 H29B H53A H30A -1.3(4)
C14 C11 C27 C3 178.5(2)
C14 C11 C27 H57B -0.1(3)
C14 H30B N5 C19 48.3(3)
C14 H30B N5 C42 -73.6(3)
C14 H30B N5 H61B 166.2(2)
C14 H30B C63 H57B 0.3(2)
C15 O1 H16A C4 -56.4(2)
C15 O1 H16A C33 -168.47(18)
C15 H28B H32C C4 50.0(3)
C15 H28B H32C H6A -124.5(3)
C16 C5 C10 H13 178.1(2)
C16 C5 C10 C30 0.2(2)
C16 H12 C30 C10 1.4(2)
C16 H12 C30 H19 -178.9(2)
C16 H12 H33C H36 120.1(2)
C16 H12 H33C O18 1.2(3)
H16A O1 C15 O5 -49.9(2)
H16A O1 C15 H28B 65.6(3)
H16A O1 C15 H31A -172.55(18)
H16A C4 C11 C14 -31.4(2)
H16A C4 C11 C27 159.4(2)
H16A C4 H32C H6A 131.6(2)
H16A C4 H32C H28B -43.1(3)
C17 O6 H30A H53A 47.7(3)
C17 O6 H30A C64 -74.1(3)
C17 O6 H30A H67B 167.1(2)
C17 H13 H29B H53A 13.6(3)
C18 C9 H57A C34 160.8(2)
C18 C9 H57A H62B 41.4(3)
C18 C9 H57A H65B -81.1(3)
C19 O7 C23 C25 0.3(3)
C19 O7 C23 H28A -178.6(2)
C19 H29A C33 C14 4.1(3)
C19 H29A C33 H16A 123.1(2)
C21 H25A O18 C13 -54.4(3)
C21 H25A O18 H33C -168.3(2)
C21 H25A O18 N6 59.9(2)
C21 O13 H68A C55 31.8(4)
C21 O13 H70A C55 -29.6(7)
C21 C54 C55 H68A 19.4(4)
C21 C54 C55 H70A -19.6(5)
H21A C25 H29A C19 -179.5(3)
H21A C25 H29A C33 9.0(4)
C22 C12 C13 C46 41.7(3)
C22 C12 C13 O18 -148.91(19)
C22 C12 H36 O2 42.0(3)
C22 C12 H36 H33C 157.4(2)
C23 O7 C19 H29A 1.0(3)
C23 O7 C19 N5 -176.6(2)
C23 C25 H29A C19 2.0(2)
C23 C25 H29A C33 -169.4(2)
H23A C18 H28A C23 -0.2(3)
H23A C18 H28A H24A 177.6(2)
H23A H21A C25 C23 -0.2(3)
H23A H21A C25 H29A -178.5(2)
C24 H57B C63 H30B 54.9(2)
C25 H21A H23A C18 1.4(3)
C25 C23 H28A C18 1.4(3)
C25 C23 H28A H24A -176.3(2)
C25 H29A C33 C14 174.3(2)
C25 H29A C33 H16A -66.8(3)
H25A C21 O13 H68A 164.1(3)
H25A C21 O13 H70A -159.7(4)
H25A C21 C54 O10 -58.7(3)
H25A C21 C54 C46 56.5(3)
H25A C21 C54 C55 176.9(2)
C27 C11 C14 C28 57.3(3)
C27 C11 C14 H30B -60.2(3)
C27 C11 C14 C33 179.0(2)
C27 H57B C63 H30B -59.0(2)
C28 C14 H30B N5 71.7(2)
C28 C14 H30B C63 -57.6(2)
C28 C14 C33 H16A 133.8(2)
C28 C14 C33 H29A -99.1(2)
C28 C24 H57B C27 54.3(3)
C28 C24 H57B H46 175.0(2)
C28 C24 H57B C63 -60.8(3)
C28 C24 C60 C32 -150.3(3)
H28A C18 H23A H21A -1.2(4)
H28A C23 C25 H21A -1.2(3)
H28A C23 C25 H29A 177.5(2)
H28A H24A H62B H57A 2.2(4)
H28B C15 H31A H7 -66.1(3)
H29A C19 N5 H30B -14.8(3)
H29A C19 N5 C42 109.7(3)
H29A C19 N5 H61B -130.6(3)
H29B H13 C17 O6 7.1(3)
H29B H13 C17 H16 -174.7(2)
C30 C10 H13 C17 -1.8(3)
C30 C10 H13 H29B 173.6(2)
C30 H12 C16 C5 -1.2(2)
C30 H12 C16 H45 177.0(2)
C30 H12 H33C H36 -65.8(3)
C30 H12 H33C O18 175.2(2)
C30 H19 H16 C17 -1.1(3)
H30A O6 C17 H13 -39.0(3)
H30A O6 C17 H16 142.8(2)
H30B C14 C28 H6 -123.6(3)
H30B C14 C28 C24 57.9(3)
H30B C14 C33 H16A -96.7(2)
H30B C14 C33 H29A 30.3(3)
H31A C15 H28B H32C -176.5(2)
C32 H46 H57B C24 -24.7(3)
C32 H46 H57B C27 89.8(3)
C32 H46 H57B C63 -143.0(2)
H32C C4 C11 C14 -150.20(19)
H32C C4 C11 C27 40.6(3)
H32C C4 H16A O1 43.4(3)
H32C C4 H16A C33 159.6(2)
C33 C14 C28 H6 7.7(3)
C33 C14 C28 C24 -170.7(2)
C33 C14 H30B N5 -60.3(3)
C33 C14 H30B C63 170.47(19)
H33B O2 H36 C12 -53.4(2)
H33B O2 H36 H33C -165.77(18)
H33C H12 C16 C5 173.84(19)
H33C H12 C16 H45 -7.9(4)
H33C H12 C30 C10 -173.5(2)
H33C H12 C30 H19 6.2(4)
O10 N6 H45 C16 172.10(19)
O10 N6 H45 C51 51.9(3)
O10 N6 H45 H57C -70.1(2)
O10 N6 O18 C13 59.1(2)
O10 N6 O18 H25A -55.4(2)
O10 N6 O18 H33C 172.85(18)
O10 C54 C55 H68A -98.6(3)
O10 C54 C55 H70A -137.6(5)
O13 C21 H25A O4 -4.5(4)
O13 C21 H25A O18 175.1(2)
O13 C21 C54 O10 124.9(2)
O13 C21 C54 C46 -120.0(2)
O13 C21 C54 C55 0.4(3)
H16 H19 C30 C10 0.3(3)
H16 H19 C30 H12 -179.4(2)
N5 C19 H29A C25 175.6(2)
N5 C19 H29A C33 -12.5(4)
N5 H30B C63 H57B -127.6(2)
N6 O10 C54 C21 57.5(3)
N6 O10 C54 C46 -56.4(2)
N6 O10 C54 C55 173.3(2)
C34 H57A H62B H24A -143.6(3)
H36 O2 H33B O3 -53.3(2)
H36 O2 H33B C38 -176.37(19)
H36 O2 H33B C40 62.6(3)
H36 C12 C13 C46 160.5(2)
H36 C12 C13 O18 -30.2(2)
H36 C12 C22 H3A 130.8(2)
H36 C12 C22 C40 -43.9(3)
H36 H33C O18 C13 18.3(2)
H36 H33C O18 H25A 133.6(2)
H36 H33C O18 N6 -96.7(2)
C38 H33B C40 C22 -177.4(2)
C40 H33B C38 C2 68.5(3)
H45 N6 O18 C13 -170.46(18)
H45 N6 O18 H25A 75.1(2)
H45 N6 O18 H33C -56.7(2)
C46 C13 O18 H25A 57.2(3)
C46 C13 O18 H33C 178.5(2)
C46 C13 O18 N6 -60.3(3)
C46 C54 C55 H68A 134.1(3)
C46 C54 C55 H70A 95.1(5)
H46 C32 C60 C24 -36.6(3)
H46 H57B C63 H30B 170.5(2)
C49 O3 H33B O2 -58.4(3)
C49 O3 H33B C38 61.3(3)
C49 O3 H33B C40 -177.22(19)
C54 C21 H25A O4 179.7(2)
C54 C21 H25A O18 -0.7(3)
C54 C21 O13 H68A -19.9(3)
C54 C21 O13 H70A 16.3(5)
C54 O10 N6 H45 -132.6(2)
C54 O10 N6 O18 -3.3(3)
C54 C55 H68A O13 -32.5(4)
C54 C55 H70A O13 31.3(7)
C56 O5 C15 O1 -63.0(3)
C56 O5 C15 H28B 178.3(2)
C56 O5 C15 H31A 54.6(3)
H57A C9 C18 H23A 153.9(2)
H57A C9 C18 H28A -30.7(3)
H57B C24 C28 H6 -176.1(2)
H57B C24 C28 C14 2.3(3)
H57B C24 C60 C32 22.2(3)
C60 C24 C28 H6 -3.9(4)
C60 C24 C28 C14 174.5(2)
C60 C24 H57B C27 -119.1(2)
C60 C24 H57B H46 1.6(3)
C60 C24 H57B C63 125.8(2)
C60 C32 H46 H57B 38.7(3)
H62B H24A H28A C18 12.0(3)
H62B H24A H28A C23 -170.4(2)
C63 H30B N5 C19 173.7(2)
C63 H30B N5 C42 51.7(3)
C63 H30B N5 H61B -68.4(3)
C64 H30A H53A H29B 91.8(3)
H65B H57A H62B H24A 92.9(3)
H67B H30A H53A H29B -143.6(3)
H68A O13 H70A C55 68.0(6)
H68A C55 H70A O13 -62.2(6)
O18 C13 C46 C7 178.2(2)
O18 C13 C46 C54 -1.3(3)
O18 H33C H36 O2 82.1(2)
O18 H33C H36 C12 -36.5(2)
O18 N6 H45 C16 46.1(2)
O18 N6 H45 C51 -74.1(3)
O18 N6 H45 H57C 163.92(18)
H70A O13 H68A C55 -57.5(5)
H70A C55 H68A O13 64.7(6)
